data_7004558
loop_
_publ_author_name
'Chang, Sheng-Yuan'
'Cheng, Yi-Ming'
'Chi, Yun'
'Lin, Yi-Chih'
'Jiang, Chang-Ming'
'Lee, Gene-Hsiang'
'Chou, Pi-Tai'

_publ_section_title
;
 Emissive Pt(ii) complexes bearing both cyclometalated ligand and
 2-pyridyl hexafluoropropoxide ancillary chelate
;
_journal_issue 48
_journal_name_full 'Dalton Transactions'
_journal_page_first 6901
_journal_page_last 6911
_journal_paper_doi 10.1039/b808602h
_journal_year 2008
_chemical_formula_sum 'C19 H12 F6 N2 O Pt'
_chemical_formula_weight 593.40
_chemical_name_systematic
;
?
;
_space_group_IT_number 14
_symmetry_cell_setting monoclinic
_symmetry_space_group_name_Hall '-P 2yn'
_symmetry_space_group_name_H-M 'P 1 21/n 1'
_atom_sites_solution_hydrogens geom
_atom_sites_solution_primary direct
_atom_sites_solution_secondary difmap
_audit_creation_method SHELXL-97
_cell_angle_alpha 90.00
_cell_angle_beta 92.748(1)
_cell_angle_gamma 90.00
_cell_formula_units_Z 4
_cell_length_a 7.2684(4)
_cell_length_b 15.7447(10)
_cell_length_c 15.5024(9)
_cell_measurement_reflns_used 3793
_cell_measurement_temperature 295(2)
_cell_measurement_theta_max 24.54
_cell_measurement_theta_min 2.59
_cell_volume 1772.04(18)
_computing_cell_refinement 'Bruker SAINT'
_computing_data_collection 'Bruker SMART'
_computing_data_reduction 'Bruker SAINT'
_computing_molecular_graphics 'Bruker SHELXTL'
_computing_publication_material 'Bruker SHELXTL'
_computing_structure_refinement 'SHELXL-97 (Sheldrick, 1997)'
_computing_structure_solution 'SHELXS-97 (Sheldrick, 1990)'
_diffrn_ambient_temperature 295(2)
_diffrn_measured_fraction_theta_full 1.000
_diffrn_measured_fraction_theta_max 1.000
_diffrn_measurement_device_type 'BRUKER SMART APEXCCD area detector'
_diffrn_measurement_method 'omega scans'
_diffrn_radiation_monochromator graphite
_diffrn_radiation_source 'fine-focus sealed tube'
_diffrn_radiation_type MoK\a
_diffrn_radiation_wavelength 0.71073
_diffrn_reflns_av_R_equivalents 0.0467
_diffrn_reflns_av_sigmaI/netI 0.0405
_diffrn_reflns_limit_h_max 8
_diffrn_reflns_limit_h_min -9
_diffrn_reflns_limit_k_max 20
_diffrn_reflns_limit_k_min -20
_diffrn_reflns_limit_l_max 18
_diffrn_reflns_limit_l_min -20
_diffrn_reflns_number 17608
_diffrn_reflns_theta_full 27.50
_diffrn_reflns_theta_max 27.50
_diffrn_reflns_theta_min 1.84
_exptl_absorpt_coefficient_mu 7.992
_exptl_absorpt_correction_T_max 0.5020
_exptl_absorpt_correction_T_min 0.2399
_exptl_absorpt_correction_type multi-scan
_exptl_crystal_colour yellow
_exptl_crystal_density_diffrn 2.224
_exptl_crystal_density_meas 0
_exptl_crystal_density_method 'not measured'
_exptl_crystal_description plate
_exptl_crystal_F_000 1120
_exptl_crystal_size_max 0.25
_exptl_crystal_size_mid 0.15
_exptl_crystal_size_min 0.10
_refine_diff_density_max 0.685
_refine_diff_density_min -0.645
_refine_diff_density_rms 0.111
_refine_ls_extinction_coef 0.00150(10)
_refine_ls_extinction_expression Fc^*^=kFc[1+0.001xFc^2^\l^3^/sin(2\q)]^-1/4^
_refine_ls_extinction_method SHELXL
_refine_ls_goodness_of_fit_ref 1.024
_refine_ls_hydrogen_treatment mixed
_refine_ls_matrix_type full
_refine_ls_number_parameters 263
_refine_ls_number_reflns 4076
_refine_ls_number_restraints 0
_refine_ls_restrained_S_all 1.024
_refine_ls_R_factor_all 0.0362
_refine_ls_R_factor_gt 0.0276
_refine_ls_shift/su_max 0.005
_refine_ls_shift/su_mean 0.001
_refine_ls_structure_factor_coef Fsqd
_refine_ls_weighting_details 'calc w=1/[\s^2^(Fo^2^)+(0.0207P)^2^+0.2037P] where P=(Fo^2^+2Fc^2^)/3'
_refine_ls_weighting_scheme calc
_refine_ls_wR_factor_gt 0.0542
_refine_ls_wR_factor_ref 0.0571
_reflns_number_gt 3489
_reflns_number_total 4076
_reflns_threshold_expression >2sigma(I)
_cod_data_source_file b808602h.txt
_cod_data_source_block 1a
_cod_depositor_comments
;
The following automatic conversions were performed:
'_symmetry_cell_setting' value 'Monoclinic' changed to 'monoclinic'
according to '/home/saulius/struct/CIF-dictionaries/cif_core.dic'
dictionary named 'cif_core.dic' version 2.4.1 from 2010-06-29.

Automatic conversion script
Id: cif_fix_enum 1527 2010-12-29 10:47:43Z saulius 
;
_cod_original_sg_symbol_H-M P2(1)/n
_cod_database_code 7004558

loop_
_symmetry_equiv_pos_as_xyz
'x, y, z'
'-x+1/2, y+1/2, -z+1/2'
'-x, -y, -z'
'x-1/2, -y-1/2, z-1/2'

loop_
_atom_site_label
_atom_site_type_symbol
_atom_site_fract_x
_atom_site_fract_y
_atom_site_fract_z
_atom_site_U_iso_or_equiv
_atom_site_adp_type
_atom_site_occupancy
_atom_site_symmetry_multiplicity
_atom_site_calc_flag
_atom_site_refinement_flags
_atom_site_disorder_assembly
_atom_site_disorder_group
Pt Pt 0.86473(2) 0.368646(9) 0.549619(10) 0.02939(7) Uani 1 1 d . . .
O1 O 0.8602(4) 0.28793(17) 0.44319(17) 0.0390(7) Uani 1 1 d . . .
N1 N 0.9866(5) 0.2636(2) 0.6031(2) 0.0322(8) Uani 1 1 d . . .
N2 N 0.7615(4) 0.4681(2) 0.4846(2) 0.0304(7) Uani 1 1 d . . .
C1 C 1.0855(6) 0.2610(3) 0.6785(3) 0.0415(11) Uani 1 1 d . . .
H1A H 1.0925 0.3099 0.7122 0.050 Uiso 1 1 calc R . .
C2 C 1.1769(7) 0.1896(3) 0.7084(3) 0.0507(13) Uani 1 1 d . . .
H2A H 1.2427 0.1902 0.7613 0.061 Uiso 1 1 calc R . .
C3 C 1.1693(8) 0.1173(3) 0.6587(3) 0.0565(14) Uani 1 1 d . . .
H3A H 1.2298 0.0681 0.6771 0.068 Uiso 1 1 calc R . .
C4 C 1.0702(7) 0.1196(3) 0.5811(3) 0.0499(13) Uani 1 1 d . . .
H4A H 1.0620 0.0711 0.5469 0.060 Uiso 1 1 calc R . .
C5 C 0.9831(6) 0.1928(3) 0.5536(3) 0.0363(10) Uani 1 1 d . . .
C6 C 0.8818(6) 0.2046(2) 0.4648(3) 0.0363(10) Uani 1 1 d . . .
C7 C 0.6909(8) 0.1621(3) 0.4666(3) 0.0513(13) Uani 1 1 d . . .
C8 C 0.9944(8) 0.1638(3) 0.3935(3) 0.0478(12) Uani 1 1 d . . .
C9 C 0.7072(6) 0.4644(3) 0.4001(3) 0.0405(10) Uani 1 1 d . . .
H9A H 0.7198 0.4136 0.3704 0.049 Uiso 1 1 calc R . .
C10 C 0.6343(6) 0.5335(3) 0.3572(3) 0.0423(11) Uani 1 1 d . . .
H10A H 0.6000 0.5297 0.2987 0.051 Uiso 1 1 calc R . .
C11 C 0.6120(6) 0.6082(3) 0.4009(3) 0.0462(12) Uani 1 1 d . . .
H11A H 0.5588 0.6551 0.3731 0.055 Uiso 1 1 calc R . .
C12 C 0.6697(6) 0.6125(3) 0.4865(3) 0.0400(10) Uani 1 1 d . . .
H12A H 0.6579 0.6631 0.5166 0.048 Uiso 1 1 calc R . .
C13 C 0.7451(5) 0.5423(2) 0.5280(3) 0.0327(9) Uani 1 1 d . . .
C14 C 0.8005(6) 0.5344(3) 0.6196(3) 0.0353(10) Uani 1 1 d . . .
C15 C 0.7923(7) 0.6016(3) 0.6777(3) 0.0492(12) Uani 1 1 d . . .
H15A H 0.7641 0.6560 0.6578 0.059 Uiso 1 1 calc R . .
C16 C 0.8261(7) 0.5871(3) 0.7648(3) 0.0573(14) Uani 1 1 d . . .
H16A H 0.8243 0.6320 0.8038 0.069 Uiso 1 1 calc R . .
C17 C 0.8622(7) 0.5064(4) 0.7932(3) 0.0565(13) Uani 1 1 d . . .
H17A H 0.8789 0.4960 0.8522 0.068 Uiso 1 1 calc R . .
C18 C 0.8742(6) 0.4401(3) 0.7358(3) 0.0452(11) Uani 1 1 d . . .
H18A H 0.8988 0.3859 0.7571 0.054 Uiso 1 1 calc R . .
C19 C 0.8508(5) 0.4515(3) 0.6462(3) 0.0331(9) Uani 1 1 d . . .
F1 F 0.5907(4) 0.1976(2) 0.5270(2) 0.0694(9) Uani 1 1 d . . .
F2 F 0.5956(5) 0.1694(3) 0.3920(2) 0.0871(11) Uani 1 1 d . . .
F3 F 0.6973(5) 0.07878(19) 0.4857(2) 0.0745(9) Uani 1 1 d . . .
F4 F 0.9305(5) 0.18477(19) 0.31522(17) 0.0693(9) Uani 1 1 d . . .
F5 F 0.9991(5) 0.07875(16) 0.39576(19) 0.0683(9) Uani 1 1 d . . .
F6 F 1.1699(4) 0.18958(19) 0.4012(2) 0.0675(8) Uani 1 1 d . . .

loop_
_atom_site_aniso_label
_atom_site_aniso_U_11
_atom_site_aniso_U_22
_atom_site_aniso_U_33
_atom_site_aniso_U_23
_atom_site_aniso_U_13
_atom_site_aniso_U_12
Pt 0.03198(10) 0.02859(9) 0.02724(10) 0.00207(6) -0.00233(6) -0.00046(6)
O1 0.060(2) 0.0299(15) 0.0265(16) 0.0013(12) -0.0056(14) 0.0075(13)
N1 0.035(2) 0.0308(18) 0.0298(19) 0.0021(14) -0.0045(15) -0.0028(14)
N2 0.0274(18) 0.0317(17) 0.0320(19) 0.0045(14) -0.0003(14) -0.0017(14)
C1 0.048(3) 0.040(2) 0.034(3) 0.0027(19) -0.014(2) -0.003(2)
C2 0.059(3) 0.045(3) 0.046(3) 0.010(2) -0.022(2) -0.003(2)
C3 0.071(4) 0.041(3) 0.055(3) 0.015(2) -0.020(3) 0.008(2)
C4 0.066(3) 0.035(3) 0.047(3) 0.003(2) -0.015(3) 0.004(2)
C5 0.043(3) 0.032(2) 0.034(2) 0.0036(18) -0.0078(19) -0.0031(18)
C6 0.047(3) 0.029(2) 0.032(2) 0.0016(17) -0.0074(19) 0.0007(18)
C7 0.062(3) 0.052(3) 0.038(3) 0.003(2) -0.016(3) -0.009(3)
C8 0.068(4) 0.034(2) 0.041(3) 0.001(2) 0.000(2) 0.008(2)
C9 0.047(3) 0.042(3) 0.032(2) 0.0017(19) -0.001(2) 0.005(2)
C10 0.041(3) 0.053(3) 0.033(2) 0.012(2) -0.002(2) 0.000(2)
C11 0.036(3) 0.049(3) 0.054(3) 0.019(2) 0.004(2) 0.006(2)
C12 0.037(3) 0.033(2) 0.050(3) 0.004(2) 0.004(2) 0.0023(18)
C13 0.029(2) 0.032(2) 0.037(2) 0.0020(18) 0.0037(18) -0.0028(17)
C14 0.031(2) 0.038(2) 0.038(3) -0.0013(19) 0.0066(19) -0.0039(17)
C15 0.055(3) 0.041(2) 0.051(3) -0.006(2) 0.007(2) -0.004(2)
C16 0.068(4) 0.062(3) 0.042(3) -0.023(3) 0.003(3) -0.005(3)
C17 0.064(4) 0.075(4) 0.031(3) -0.007(3) -0.001(2) 0.002(3)
C18 0.054(3) 0.050(3) 0.032(3) 0.005(2) 0.003(2) 0.007(2)
C19 0.030(2) 0.041(2) 0.029(2) -0.0024(18) 0.0019(18) -0.0033(18)
F1 0.0532(19) 0.085(2) 0.071(2) -0.0039(17) 0.0089(16) -0.0057(16)
F2 0.082(2) 0.118(3) 0.058(2) 0.012(2) -0.0371(18) -0.036(2)
F3 0.082(2) 0.0477(18) 0.093(2) 0.0065(17) -0.0024(19) -0.0239(16)
F4 0.110(3) 0.066(2) 0.0308(16) -0.0037(14) -0.0021(16) 0.0258(18)
F5 0.110(3) 0.0313(15) 0.064(2) -0.0076(13) 0.0084(18) 0.0146(15)
F6 0.067(2) 0.067(2) 0.070(2) -0.0042(16) 0.0197(17) 0.0034(16)

loop_
_atom_type_symbol
_atom_type_description
_atom_type_scat_dispersion_real
_atom_type_scat_dispersion_imag
_atom_type_scat_source
C C 0.0033 0.0016 'International Tables Vol C Tables 4.2.6.8 and 6.1.1.4'
H H 0.0000 0.0000 'International Tables Vol C Tables 4.2.6.8 and 6.1.1.4'
N N 0.0061 0.0033 'International Tables Vol C Tables 4.2.6.8 and 6.1.1.4'
O O 0.0106 0.0060 'International Tables Vol C Tables 4.2.6.8 and 6.1.1.4'
F F 0.0171 0.0103 'International Tables Vol C Tables 4.2.6.8 and 6.1.1.4'
Pt Pt -1.7033 8.3905 'International Tables Vol C Tables 4.2.6.8 and 6.1.1.4'

loop_
_geom_angle_atom_site_label_1
_geom_angle_atom_site_label_2
_geom_angle_atom_site_label_3
_geom_angle
_geom_angle_site_symmetry_1
_geom_angle_site_symmetry_3
_geom_angle_publ_flag
N2 Pt C19 80.44(15) . . ?
N2 Pt N1 173.13(13) . . ?
C19 Pt N1 105.22(15) . . ?
N2 Pt O1 95.03(12) . . ?
C19 Pt O1 174.94(14) . . ?
N1 Pt O1 79.45(12) . . ?
C6 O1 Pt 113.3(2) . . ?
C1 N1 C5 117.6(4) . . ?
C1 N1 Pt 125.8(3) . . ?
C5 N1 Pt 116.3(3) . . ?
C9 N2 C13 119.3(3) . . ?
C9 N2 Pt 122.9(3) . . ?
C13 N2 Pt 117.8(3) . . ?
N1 C1 C2 123.2(4) . . ?
C3 C2 C1 118.9(4) . . ?
C4 C3 C2 118.4(4) . . ?
C5 C4 C3 120.6(4) . . ?
N1 C5 C4 121.3(4) . . ?
N1 C5 C6 113.7(3) . . ?
C4 C5 C6 124.9(4) . . ?
O1 C6 C5 112.4(3) . . ?
O1 C6 C7 109.3(4) . . ?
C5 C6 C7 108.9(4) . . ?
O1 C6 C8 106.4(3) . . ?
C5 C6 C8 110.0(4) . . ?
C7 C6 C8 109.9(4) . . ?
F2 C7 F1 107.2(5) . . ?
F2 C7 F3 106.8(4) . . ?
F1 C7 F3 105.5(4) . . ?
F2 C7 C6 112.3(4) . . ?
F1 C7 C6 110.6(4) . . ?
F3 C7 C6 114.0(4) . . ?
F4 C8 F5 106.3(4) . . ?
F4 C8 F6 107.4(4) . . ?
F5 C8 F6 106.1(4) . . ?
F4 C8 C6 112.2(4) . . ?
F5 C8 C6 114.2(4) . . ?
F6 C8 C6 110.2(4) . . ?
N2 C9 C10 121.7(4) . . ?
C9 C10 C11 119.6(4) . . ?
C10 C11 C12 118.8(4) . . ?
C11 C12 C13 120.5(4) . . ?
N2 C13 C12 120.1(4) . . ?
N2 C13 C14 112.4(3) . . ?
C12 C13 C14 127.3(4) . . ?
C15 C14 C19 122.2(4) . . ?
C15 C14 C13 123.0(4) . . ?
C19 C14 C13 114.7(4) . . ?
C16 C15 C14 119.7(5) . . ?
C17 C16 C15 119.4(5) . . ?
C16 C17 C18 120.9(5) . . ?
C17 C18 C19 122.4(4) . . ?
C18 C19 C14 115.1(4) . . ?
C18 C19 Pt 130.8(3) . . ?
C14 C19 Pt 114.1(3) . . ?

loop_
_geom_bond_atom_site_label_1
_geom_bond_atom_site_label_2
_geom_bond_distance
_geom_bond_site_symmetry_2
_geom_bond_publ_flag
Pt N2 1.989(3) . ?
Pt C19 1.992(4) . ?
Pt N1 2.033(3) . ?
Pt O1 2.082(3) . ?
O1 C6 1.361(4) . ?
N1 C1 1.343(5) . ?
N1 C5 1.353(5) . ?
N2 C9 1.351(5) . ?
N2 C13 1.357(5) . ?
C1 C2 1.375(6) . ?
C2 C3 1.374(7) . ?
C3 C4 1.372(7) . ?
C4 C5 1.373(6) . ?
C5 C6 1.542(5) . ?
C6 C7 1.542(7) . ?
C6 C8 1.546(6) . ?
C7 F2 1.324(5) . ?
C7 F1 1.337(6) . ?
C7 F3 1.345(6) . ?
C8 F4 1.320(5) . ?
C8 F5 1.340(5) . ?
C8 F6 1.339(6) . ?
C9 C10 1.369(6) . ?
C10 C11 1.372(6) . ?
C11 C12 1.373(7) . ?
C12 C13 1.380(6) . ?
C13 C14 1.462(6) . ?
C14 C15 1.393(6) . ?
C14 C19 1.412(6) . ?
C15 C16 1.380(7) . ?
C16 C17 1.368(7) . ?
C17 C18 1.377(6) . ?
C18 C19 1.402(6) . ?
